data_4107539
loop_
_publ_author_name
'Masaki Daini'
'Akihiko Yamamoto'
'Michinori Suginome'

_publ_section_title
;
 Palladium-Catalyzed trans- and cis-Carboboration of Alkynes Tethered to
 Chloroborane with Organozirconium Reagents: Ligand-Dependent
 Complementary Stereoselectivity
;
_journal_name_full 'Journal of the American Chemical Society'
_journal_page_first 2918
_journal_page_last 2919
_journal_paper_doi 10.1021/ja711160h
_journal_volume 130
_journal_year 2008
_chemical_formula_moiety 'C24 H45 B Cl N O P2 Pd '
_chemical_formula_sum 'C24 H45 B Cl N O P2 Pd'
_chemical_formula_weight 578.24
_space_group_IT_number 14
_symmetry_cell_setting monoclinic
_symmetry_Int_Tables_number 14
_symmetry_space_group_name_Hall '-P 2yn'
_symmetry_space_group_name_H-M 'P 1 21/n 1'
_cell_angle_alpha 90.0000
_cell_angle_beta 107.041(10)
_cell_angle_gamma 90.0000
_cell_formula_units_Z 4
_cell_length_a 12.352(3)
_cell_length_b 18.730(5)
_cell_length_c 13.332(4)
_cell_measurement_reflns_used 25326
_cell_measurement_temperature 296.1
_cell_measurement_theta_max 27.5
_cell_measurement_theta_min 3.2
_cell_volume 2949.0(14)
_computing_cell_refinement PROCESS-AUTO
_computing_data_collection PROCESS-AUTO
_computing_data_reduction CrystalStructure
_computing_publication_material 'CrystalStructure 3.7.0'
_computing_structure_refinement CRYSTALS
_computing_structure_solution SIR92
_diffrn_detector_area_resol_mean 10.00
_diffrn_measured_fraction_theta_full 1.462
_diffrn_measured_fraction_theta_max 1.462
_diffrn_measurement_device_type 'Rigaku RAXIS-RAPID'
_diffrn_measurement_method \w
_diffrn_radiation_type 'Mo K\a'
_diffrn_radiation_wavelength 0.71075
_diffrn_reflns_av_R_equivalents 0.016
_diffrn_reflns_limit_h_max 16
_diffrn_reflns_limit_h_min -15
_diffrn_reflns_limit_k_max 24
_diffrn_reflns_limit_k_min -24
_diffrn_reflns_limit_l_max 17
_diffrn_reflns_limit_l_min -17
_diffrn_reflns_number 28578
_diffrn_reflns_theta_full 27.47
_diffrn_reflns_theta_max 27.47
_exptl_absorpt_coefficient_mu 0.844
_exptl_absorpt_correction_T_max 0.919
_exptl_absorpt_correction_T_min 0.737
_exptl_absorpt_correction_type multi-scan
_exptl_absorpt_process_details
;
    Higashi, T. (1995). Program for Absorption Correction.
    Rigaku Corporation, Tokyo, Japan.
;
_exptl_crystal_colour colorless
_exptl_crystal_density_diffrn 1.302
_exptl_crystal_description platelet
_exptl_crystal_F_000 1208.00
_exptl_crystal_size_max 0.50
_exptl_crystal_size_mid 0.50
_exptl_crystal_size_min 0.10
_refine_diff_density_max 1.52
_refine_diff_density_min -1.32
_refine_ls_extinction_method none
_refine_ls_goodness_of_fit_ref 2.319
_refine_ls_hydrogen_treatment refall
_refine_ls_number_parameters 382
_refine_ls_number_reflns 22621
_refine_ls_R_factor_gt 0.0248
_refine_ls_shift/su_max 0.0000
_refine_ls_structure_factor_coef F
_refine_ls_weighting_details 'w = 1/\s^2^(Fo)'
_refine_ls_weighting_scheme sigma
_refine_ls_wR_factor_ref 0.0266
_reflns_number_gt 22621
_reflns_number_total 28578
_reflns_threshold_expression F^2^>2.0\s(F^2^)
_cod_data_source_file ja711160h-file002.cif
_cod_data_source_block '_AY2065a'
_cod_original_cell_volume 2948.7(13)
_cod_original_formula_sum 'C24 H45 B Cl N O P2 Pd '
_cod_database_code 4107539

loop_
_symmetry_equiv_pos_site_id
_symmetry_equiv_pos_as_xyz
1 +X,+Y,+Z
2 1/2-X,1/2+Y,1/2-Z
3 -X,-Y,-Z
4 1/2+X,1/2-Y,1/2+Z

loop_
_atom_site_label
_atom_site_type_symbol
_atom_site_fract_x
_atom_site_fract_y
_atom_site_fract_z
_atom_site_U_iso_or_equiv
_atom_site_adp_type
_atom_site_occupancy
_atom_site_symmetry_multiplicity
_atom_site_calc_flag
_atom_site_refinement_flags
Pd(1) Pd 0.630180(10) 0.1216 0.848820(10) 0.03309(2) Uani 1.00 1 d .
Cl(1) Cl 0.49049(2) 0.214210(10) 0.83380(2) 0.05341(8) Uani 1.00 1 d .
P(1) P 0.74256(2) 0.163410(10) 1.00973(2) 0.03884(7) Uani 1.00 1 d .
P(2) P 0.50836(2) 0.06902(2) 0.70283(2) 0.04809(8) Uani 1.00 1 d .
O(1) O 0.87215(6) 0.05232(4) 0.63200(6) 0.0573(2) Uani 1.00 1 d .
N(1) N 0.81857(8) 0.16763(4) 0.67335(6) 0.0457(2) Uani 1.00 1 d .
C(1) C 0.73620(10) 0.25835(6) 1.03100(11) 0.0667(4) Uani 1.00 1 d .
C(2) C 0.89347(11) 0.14784(9) 1.04816(13) 0.0600(4) Uani 1.00 1 d .
C(3) C 0.69980(18) 0.12529(12) 1.11637(12) 0.0788(6) Uani 1.00 1 d .
C(4) C 0.49028(12) 0.12165(8) 0.58593(10) 0.0778(4) Uani 1.00 1 d .
C(5) C 0.53715(12) -0.01878(6) 0.66149(12) 0.1031(5) Uani 1.00 1 d .
C(6) C 0.36560(10) 0.05938(8) 0.71028(11) 0.0761(4) Uani 1.00 1 d .
C(7) C 0.74693(8) 0.04505(5) 0.85110(8) 0.0317(2) Uani 1.00 1 d .
C(8) C 0.74461(8) -0.01370(5) 0.92679(8) 0.0334(2) Uani 1.00 1 d .
C(9) C 0.84323(9) -0.04544(6) 0.98903(8) 0.0398(3) Uani 1.00 1 d .
C(10) C 0.84117(12) -0.09861(6) 1.06052(10) 0.0522(3) Uani 1.00 1 d .
C(11) C 0.74069(12) -0.12220(6) 1.07134(10) 0.0574(4) Uani 1.00 1 d .
C(12) C 0.64179(12) -0.09149(6) 1.01214(11) 0.0584(4) Uani 1.00 1 d .
C(13) C 0.64402(10) -0.03761(6) 0.94215(10) 0.0479(3) Uani 1.00 1 d .
C(14) C 0.81621(8) 0.04546(5) 0.79014(8) 0.0318(2) Uani 1.00 1 d .
C(15) C 0.89307(10) -0.01786(6) 0.78352(9) 0.0388(3) Uani 1.00 1 d .
C(16) C 0.90638(9) -0.01757(5) 0.67292(8) 0.0425(3) Uani 1.00 1 d .
C(17) C 0.83291(12) -0.07131(6) 0.60117(11) 0.0823(5) Uani 1.00 1 d .
C(18) C 1.02875(11) -0.02758(8) 0.67354(11) 0.0807(5) Uani 1.00 1 d .
C(19) C 0.79899(11) 0.22154(6) 0.74610(10) 0.0546(3) Uani 1.00 1 d .
C(20) C 0.70013(13) 0.27103(6) 0.69591(12) 0.0792(5) Uani 1.00 1 d .
C(21) C 0.90510(12) 0.26422(6) 0.79924(12) 0.0861(5) Uani 1.00 1 d .
C(22) C 0.84443(12) 0.19692(6) 0.57914(12) 0.0669(4) Uani 1.00 1 d .
C(23) C 0.96733(18) 0.18791(12) 0.5829(2) 0.0994(8) Uani 1.00 1 d .
C(24) C 0.76444(13) 0.16959(8) 0.47811(11) 0.0927(5) Uani 1.00 1 d .
B(1) B 0.83196(10) 0.09463(6) 0.69850(10) 0.0388(3) Uani 1.00 1 d .
H(1) H 0.7647 0.2833 0.9820 0.077 Uiso 1.00 1 c R
H(2) H 0.7807 0.2696 1.1003 0.077 Uiso 1.00 1 c R
H(3) H 0.6599 0.2721 1.0220 0.078 Uiso 1.00 1 c R
H(4) H 0.9234(11) 0.1669(7) 1.0008(12) 0.088(5) Uiso 1.00 1 c .
H(5) H 0.9300(10) 0.1656(6) 1.1177(11) 0.083(4) Uiso 1.00 1 c .
H(6) H 0.9092(11) 0.1017(7) 1.0577(11) 0.082(4) Uiso 1.00 1 c .
H(7) H 0.7144(13) 0.0785(8) 1.1162(12) 0.105(6) Uiso 1.00 1 c .
H(8) H 0.6266(12) 0.1365(7) 1.1089(11) 0.083(5) Uiso 1.00 1 c .
H(9) H 0.7422(12) 0.1425(7) 1.1807(13) 0.100(5) Uiso 1.00 1 c .
H(10) H 0.4813 0.1705 0.6011 0.093 Uiso 1.00 1 c R
H(11) H 0.5551 0.1164 0.5619 0.092 Uiso 1.00 1 c R
H(12) H 0.4250 0.1057 0.5331 0.091 Uiso 1.00 1 c R
H(13) H 0.6056 -0.0178 0.6427 0.112 Uiso 1.00 1 c R
H(14) H 0.4766 -0.0331 0.6027 0.110 Uiso 1.00 1 c R
H(15) H 0.5443 -0.0517 0.7173 0.111 Uiso 1.00 1 c R
H(16) H 0.3231 0.0308 0.6534 0.091 Uiso 1.00 1 c R
H(17) H 0.3671 0.0371 0.7747 0.092 Uiso 1.00 1 c R
H(18) H 0.3314 0.1051 0.7067 0.092 Uiso 1.00 1 c R
H(19) H 0.9120(7) -0.0309(4) 0.9823(7) 0.032(2) Uiso 1.00 1 c .
H(20) H 0.9116(11) -0.1169(6) 1.1031(11) 0.084(4) Uiso 1.00 1 c .
H(21) H 0.7407(9) -0.1567(6) 1.1146(9) 0.066(3) Uiso 1.00 1 c .
H(22) H 0.5732(10) -0.1056(5) 1.0223(10) 0.071(4) Uiso 1.00 1 c .
H(23) H 0.5763(8) -0.0142(5) 0.9054(8) 0.045(3) Uiso 1.00 1 c .
H(24) H 0.8671(8) -0.0612(5) 0.8018(8) 0.049(3) Uiso 1.00 1 c .
H(25) H 0.9671(8) -0.0135(4) 0.8351(7) 0.037(2) Uiso 1.00 1 c .
H(26) H 0.8103 -0.0531 0.5316 0.100 Uiso 1.00 1 c R
H(27) H 0.8742 -0.1143 0.6031 0.101 Uiso 1.00 1 c R
H(28) H 0.7677 -0.0806 0.6231 0.099 Uiso 1.00 1 c R
H(29) H 1.0661 -0.0587 0.7292 0.104 Uiso 1.00 1 c R
H(30) H 1.0305 -0.0476 0.6086 0.104 Uiso 1.00 1 c R
H(31) H 1.0661 0.0174 0.6831 0.104 Uiso 1.00 1 c R
H(32) H 0.7798(7) 0.1955(4) 0.8012(8) 0.040(2) Uiso 1.00 1 c .
H(33) H 0.7174 0.2997 0.6439 0.100 Uiso 1.00 1 c R
H(34) H 0.6846 0.3009 0.7476 0.101 Uiso 1.00 1 c R
H(35) H 0.6321(12) 0.2449(8) 0.6484(12) 0.117(6) Uiso 1.00 1 c .
H(36) H 0.9257 0.2922 0.7483 0.102 Uiso 1.00 1 c R
H(37) H 0.9649 0.2322 0.8312 0.103 Uiso 1.00 1 c R
H(38) H 0.8913 0.2946 0.8512 0.103 Uiso 1.00 1 c R
H(39) H 0.8373(8) 0.2459(6) 0.5841(8) 0.053(3) Uiso 1.00 1 c .
H(40) H 0.9750(12) 0.2162(7) 0.5270(13) 0.106(5) Uiso 1.00 1 c .
H(41) H 0.9830(12) 0.1415(8) 0.5704(13) 0.100(6) Uiso 1.00 1 c .
H(42) H 1.0268(13) 0.2026(8) 0.6581(13) 0.119(6) Uiso 1.00 1 c .
H(43) H 0.7880 0.1864 0.4205 0.115 Uiso 1.00 1 c R
H(44) H 0.7648 0.1189 0.4785 0.114 Uiso 1.00 1 c R
H(45) H 0.6901 0.1863 0.4716 0.115 Uiso 1.00 1 c R

loop_
_atom_site_aniso_label
_atom_site_aniso_U_11
_atom_site_aniso_U_22
_atom_site_aniso_U_33
_atom_site_aniso_U_12
_atom_site_aniso_U_13
_atom_site_aniso_U_23
Pd(1) 0.03607(4) 0.03291(4) 0.02973(4) 0.00541(3) 0.00875(3) -0.00045(3)
Cl(1) 0.05213(16) 0.05305(16) 0.05650(19) 0.01829(12) 0.01816(13) -0.00233(13)
P(1) 0.04209(14) 0.03721(13) 0.03539(16) 0.00053(12) 0.00850(12) -0.00308(12)
P(2) 0.04344(16) 0.05812(18) 0.03763(17) 0.00779(13) 0.00397(12) -0.00999(13)
O(1) 0.0932(6) 0.0417(4) 0.0510(5) 0.0209(4) 0.0432(4) 0.0136(3)
N(1) 0.0649(5) 0.0338(4) 0.0479(5) 0.0041(4) 0.0312(4) 0.0102(4)
C(1) 0.0649(7) 0.0480(6) 0.0783(10) 0.0041(5) 0.0070(7) -0.0212(6)
C(2) 0.0473(7) 0.0582(8) 0.0634(9) 0.0073(6) -0.0010(7) -0.0092(8)
C(3) 0.0906(13) 0.1040(14) 0.0426(8) -0.0223(12) 0.0210(8) -0.0004(9)
C(4) 0.0698(8) 0.1183(12) 0.0396(7) -0.0056(8) 0.0071(6) -0.0022(7)
C(5) 0.0921(11) 0.0867(10) 0.0989(12) 0.0213(8) -0.0213(9) -0.0569(9)
C(6) 0.0578(7) 0.1085(11) 0.0609(9) -0.0187(7) 0.0159(6) -0.0188(8)
C(7) 0.0349(5) 0.0266(4) 0.0314(5) -0.0003(4) 0.0063(4) -0.0005(4)
C(8) 0.0422(5) 0.0280(4) 0.0316(5) -0.0025(4) 0.0131(4) -0.0024(4)
C(9) 0.0441(6) 0.0403(5) 0.0366(6) 0.0032(5) 0.0145(5) 0.0035(4)
C(10) 0.0665(8) 0.0465(6) 0.0443(7) 0.0130(6) 0.0176(6) 0.0102(5)
C(11) 0.0907(10) 0.0382(6) 0.0503(7) -0.0003(7) 0.0318(7) 0.0108(5)
C(12) 0.0649(8) 0.0544(7) 0.0629(8) -0.0150(6) 0.0297(7) 0.0078(6)
C(13) 0.0450(6) 0.0485(6) 0.0503(7) -0.0038(5) 0.0140(5) 0.0063(5)
C(14) 0.0357(5) 0.0261(4) 0.0317(5) -0.0000(4) 0.0071(4) -0.0007(4)
C(15) 0.0470(6) 0.0326(5) 0.0377(6) 0.0073(5) 0.0140(5) 0.0028(4)
C(16) 0.0558(6) 0.0366(5) 0.0372(6) 0.0085(4) 0.0168(5) -0.0004(4)
C(17) 0.1148(12) 0.0737(9) 0.0563(9) -0.0186(8) 0.0220(8) -0.0149(7)
C(18) 0.0771(9) 0.1122(12) 0.0660(9) 0.0315(8) 0.0412(7) 0.0098(8)
C(19) 0.0834(9) 0.0332(5) 0.0574(8) -0.0008(5) 0.0365(7) 0.0073(5)
C(20) 0.1099(12) 0.0458(7) 0.0952(12) 0.0253(8) 0.0506(10) 0.0084(7)
C(21) 0.1177(12) 0.0527(8) 0.0874(11) -0.0206(8) 0.0294(9) -0.0043(7)
C(22) 0.1024(11) 0.0455(7) 0.0709(10) 0.0087(7) 0.0534(8) 0.0211(6)
C(23) 0.1163(16) 0.0922(14) 0.1224(19) -0.0013(12) 0.0857(15) 0.0317(13)
C(24) 0.1472(15) 0.0832(10) 0.0571(9) 0.0174(10) 0.0446(10) 0.0241(8)
B(1) 0.0414(6) 0.0372(6) 0.0404(7) 0.0028(5) 0.0160(5) 0.0026(5)

loop_
_atom_type_symbol
_atom_type_description
_atom_type_scat_dispersion_real
_atom_type_scat_dispersion_imag
_atom_type_scat_source
C C 0.003 0.002
;
International Tables for Crystallography
(1992, Vol. C, Tables 4.2.6.8 and 6.1.1.4)
;
H H 0.000 0.000
;
International Tables for Crystallography
(1992, Vol. C, Table 6.1.1.4)
;
B B 0.001 0.001
;
International Tables for Crystallography
(1992, Vol. C, Tables 4.2.6.8 and 6.1.1.4)
;
Cl Cl 0.148 0.159
;
International Tables for Crystallography
(1992, Vol. C, Tables 4.2.6.8 and 6.1.1.4)
;
N N 0.006 0.003
;
International Tables for Crystallography
(1992, Vol. C, Tables 4.2.6.8 and 6.1.1.4)
;
O O 0.011 0.006
;
International Tables for Crystallography
(1992, Vol. C, Tables 4.2.6.8 and 6.1.1.4)
;
P P 0.102 0.094
;
International Tables for Crystallography
(1992, Vol. C, Tables 4.2.6.8 and 6.1.1.4)
;
Pd Pd -0.999 1.007
;
International Tables for Crystallography
(1992, Vol. C, Tables 4.2.6.8 and 6.1.1.4)
;

loop_
_geom_angle_atom_site_label_1
_geom_angle_atom_site_label_2
_geom_angle_atom_site_label_3
_geom_angle
Cl(1) Pd(1) P(1) 93.084(8)
Cl(1) Pd(1) P(2) 87.888(10)
Cl(1) Pd(1) C(7) 176.11(3)
P(1) Pd(1) P(2) 171.871(11)
P(1) Pd(1) C(7) 89.69(2)
P(2) Pd(1) C(7) 89.75(2)
Pd(1) P(1) C(1) 115.78(3)
Pd(1) P(1) C(2) 119.69(5)
Pd(1) P(1) C(3) 111.16(6)
C(1) P(1) C(2) 101.72(6)
C(1) P(1) C(3) 103.29(8)
C(2) P(1) C(3) 103.23(8)
Pd(1) P(2) C(4) 112.43(4)
Pd(1) P(2) C(5) 120.66(4)
Pd(1) P(2) C(6) 113.78(4)
C(4) P(2) C(5) 102.72(7)
C(4) P(2) C(6) 103.12(6)
C(5) P(2) C(6) 102.07(7)
C(16) O(1) B(1) 113.58(8)
C(19) N(1) C(22) 114.93(8)
C(19) N(1) B(1) 122.81(10)
C(22) N(1) B(1) 121.35(10)
Pd(1) C(7) C(8) 112.06(7)
Pd(1) C(7) C(14) 124.32(7)
C(8) C(7) C(14) 123.60(8)
C(7) C(8) C(9) 121.96(9)
C(7) C(8) C(13) 121.97(8)
C(9) C(8) C(13) 116.01(9)
C(8) C(9) C(10) 121.94(11)
C(9) C(10) C(11) 120.45(11)
C(10) C(11) C(12) 119.20(12)
C(11) C(12) C(13) 120.32(13)
C(8) C(13) C(12) 122.04(10)
C(7) C(14) C(15) 122.98(9)
C(7) C(14) B(1) 135.52(9)
C(15) C(14) B(1) 100.74(9)
C(14) C(15) C(16) 107.15(8)
O(1) C(16) C(15) 105.48(8)
O(1) C(16) C(17) 108.35(8)
O(1) C(16) C(18) 107.25(9)
C(15) C(16) C(17) 113.38(10)
C(15) C(16) C(18) 112.43(8)
C(17) C(16) C(18) 109.63(10)
N(1) C(19) C(20) 113.23(10)
N(1) C(19) C(21) 112.50(11)
C(20) C(19) C(21) 110.81(10)
N(1) C(22) C(23) 113.06(13)
N(1) C(22) C(24) 112.47(12)
C(23) C(22) C(24) 112.36(16)
O(1) B(1) N(1) 116.29(11)
O(1) B(1) C(14) 107.97(8)
N(1) B(1) C(14) 135.70(11)
P(1) C(1) H(1) 109.5
P(1) C(1) H(2) 109.4
P(1) C(1) H(3) 109.5
H(1) C(1) H(2) 109.5
H(1) C(1) H(3) 109.5
H(2) C(1) H(3) 109.5
P(1) C(2) H(4) 110.0(8)
P(1) C(2) H(5) 111.7(8)
P(1) C(2) H(6) 111.3(8)
H(4) C(2) H(5) 111.6(12)
H(4) C(2) H(6) 111.8(14)
H(5) C(2) H(6) 100.2(11)
P(1) C(3) H(7) 106.3(11)
P(1) C(3) H(8) 109.6(9)
P(1) C(3) H(9) 112.1(10)
H(7) C(3) H(8) 115.0(13)
H(7) C(3) H(9) 106.6(12)
H(8) C(3) H(9) 107.3(14)
P(2) C(4) H(10) 109.6
P(2) C(4) H(11) 109.4
P(2) C(4) H(12) 109.5
H(10) C(4) H(11) 109.5
H(10) C(4) H(12) 109.5
H(11) C(4) H(12) 109.5
P(2) C(5) H(13) 109.5
P(2) C(5) H(14) 109.4
P(2) C(5) H(15) 109.5
H(13) C(5) H(14) 109.5
H(13) C(5) H(15) 109.5
H(14) C(5) H(15) 109.5
P(2) C(6) H(16) 109.4
P(2) C(6) H(17) 109.5
P(2) C(6) H(18) 109.5
H(16) C(6) H(17) 109.5
H(16) C(6) H(18) 109.5
H(17) C(6) H(18) 109.5
C(8) C(9) H(19) 119.2(5)
C(10) C(9) H(19) 118.9(5)
C(9) C(10) H(20) 118.1(9)
C(11) C(10) H(20) 121.4(9)
C(10) C(11) H(21) 119.3(7)
C(12) C(11) H(21) 121.5(7)
C(11) C(12) H(22) 119.4(7)
C(13) C(12) H(22) 120.2(7)
C(8) C(13) H(23) 117.9(6)
C(12) C(13) H(23) 120.0(6)
C(14) C(15) H(24) 113.1(6)
C(14) C(15) H(25) 111.3(5)
C(16) C(15) H(24) 113.4(6)
C(16) C(15) H(25) 109.7(6)
H(24) C(15) H(25) 102.3(7)
C(16) C(17) H(26) 109.37(14)
C(16) C(17) H(27) 109.4
C(16) C(17) H(28) 109.6
H(26) C(17) H(27) 109.5
H(26) C(17) H(28) 109.5
H(27) C(17) H(28) 109.5
C(16) C(18) H(29) 109.5
C(16) C(18) H(30) 109.4
C(16) C(18) H(31) 109.50(15)
H(29) C(18) H(30) 109.5
H(29) C(18) H(31) 109.5
H(30) C(18) H(31) 109.5
N(1) C(19) H(32) 106.2(5)
C(20) C(19) H(32) 107.3(5)
C(21) C(19) H(32) 106.3(5)
C(19) C(20) H(33) 110.0
C(19) C(20) H(34) 110.2
C(19) C(20) H(35) 113.0(8)
H(33) C(20) H(34) 109.5
H(33) C(20) H(35) 98.0
H(34) C(20) H(35) 115.5
C(19) C(21) H(36) 109.37(14)
C(19) C(21) H(37) 109.1
C(19) C(21) H(38) 109.9
H(36) C(21) H(37) 109.5
H(36) C(21) H(38) 109.5
H(37) C(21) H(38) 109.5
N(1) C(22) H(39) 104.9(7)
C(23) C(22) H(39) 102.9(7)
C(24) C(22) H(39) 110.4(5)
C(22) C(23) H(40) 104.1(9)
C(22) C(23) H(41) 111.3(10)
C(22) C(23) H(42) 113.7(10)
H(40) C(23) H(41) 108.2(15)
H(40) C(23) H(42) 112.9(12)
H(41) C(23) H(42) 106.6(12)
C(22) C(24) H(43) 109.5
C(22) C(24) H(44) 109.5
C(22) C(24) H(45) 109.4
H(43) C(24) H(44) 109.5
H(43) C(24) H(45) 109.5
H(44) C(24) H(45) 109.5

loop_
_geom_bond_atom_site_label_1
_geom_bond_atom_site_label_2
_geom_bond_distance
Pd(1) Cl(1) 2.4127(2)
Pd(1) P(1) 2.3229(2)
Pd(1) P(2) 2.3036(2)
Pd(1) C(7) 2.0278(9)
P(1) C(1) 1.8060(11)
P(1) C(2) 1.8061(13)
P(1) C(3) 1.803(2)
P(2) C(4) 1.8018(14)
P(2) C(5) 1.8026(14)
P(2) C(6) 1.8040(13)
O(1) C(16) 1.4334(11)
O(1) B(1) 1.3850(16)
N(1) C(19) 1.4684(15)
N(1) C(22) 1.4885(19)
N(1) B(1) 1.4059(13)
C(7) C(8) 1.4989(14)
C(7) C(14) 1.3418(16)
C(8) C(9) 1.3904(13)
C(8) C(13) 1.3911(17)
C(9) C(10) 1.3838(16)
C(10) C(11) 1.364(2)
C(11) C(12) 1.3715(18)
C(12) C(13) 1.3802(18)
C(14) C(15) 1.5377(15)
C(14) B(1) 1.5868(17)
C(15) C(16) 1.5308(17)
C(16) C(17) 1.4976(15)
C(16) C(18) 1.5207(18)
C(19) C(20) 1.5228(18)
C(19) C(21) 1.5213(18)
C(22) C(23) 1.513(2)
C(22) C(24) 1.5074(19)
C(1) H(1) 0.950
C(1) H(2) 0.950
C(1) H(3) 0.950
C(4) H(10) 0.950
C(4) H(11) 0.950
C(4) H(12) 0.950
C(5) H(13) 0.950
C(5) H(14) 0.950
C(5) H(15) 0.950
C(6) H(16) 0.950
C(6) H(17) 0.950
C(6) H(18) 0.950
C(17) H(26) 0.9500(19)
C(17) H(27) 0.950
C(17) H(28) 0.950
C(18) H(29) 0.950
C(18) H(30) 0.950
C(18) H(31) 0.950(2)
C(20) H(33) 0.950
C(20) H(34) 0.950
C(21) H(36) 0.950(2)
C(21) H(37) 0.950
C(21) H(38) 0.950
C(24) H(43) 0.950
C(24) H(44) 0.950
C(24) H(45) 0.950

loop_
_geom_contact_atom_site_label_1
_geom_contact_atom_site_label_2
_geom_contact_distance
_geom_contact_site_symmetry_2
Pd(1) H(7) 3.503(16) .
Pd(1) H(8) 3.492(16) .
Pd(1) H(22) 3.447(14) 65703
Pd(1) H(23) 2.789(10) .
Pd(1) H(32) 2.534(10) .
Pd(1) H(35) 3.537(16) .
Cl(1) H(2) 3.430 45404
Cl(1) H(5) 3.558(14) 45404
Cl(1) H(21) 3.307(13) 65703
Cl(1) H(22) 3.053(13) 65703
Cl(1) H(35) 3.469(18) .
Cl(1) H(40) 2.943(17) 45504
Cl(1) H(43) 3.572 45504
P(1) H(4) 2.273(15) .
P(1) H(5) 2.341(11) .
P(1) H(6) 2.282(13) .
P(1) H(7) 2.226(16) .
P(1) H(8) 2.273(17) .
P(1) H(9) 2.314(18) .
P(1) H(32) 3.009(11) .
P(2) H(23) 3.016(10) .
O(1) H(24) 3.120(11) .
O(1) H(25) 2.892(9) .
O(1) H(41) 2.449(17) .
O(1) H(42) 3.361(15) .
N(1) H(32) 1.971(11) .
N(1) H(35) 2.657(15) .
N(1) H(39) 1.944(11) .
N(1) H(40) 3.252(18) .
N(1) H(41) 2.807(18) .
N(1) H(42) 2.719(17) .
C(1) H(4) 2.999(15) .
C(1) H(5) 2.909(12) .
C(1) H(6) 3.585(13) .
C(1) H(7) 3.591(15) .
C(1) H(8) 2.991(15) .
C(1) H(9) 2.934(16) .
C(1) H(10) 3.187 55504
C(1) H(12) 3.447 55504
C(1) H(18) 3.434 55504
C(1) H(27) 3.052 65602
C(1) H(32) 3.469(11) .
C(1) H(40) 3.246(16) 45504
C(1) H(42) 3.559(19) 45504
C(2) H(4) 0.895(17) .
C(2) H(5) 0.964(14) .
C(2) H(6) 0.886(13) .
C(2) H(7) 2.929(17) .
C(2) H(9) 2.925(19) .
C(2) H(10) 3.578 55504
C(2) H(19) 3.486(8) .
C(2) H(19) 3.362(9) 75703
C(2) H(24) 3.451(9) 75703
C(2) H(25) 3.186(8) 75703
C(2) H(29) 3.313 75703
C(2) H(32) 3.301(9) .
C(2) H(35) 3.493(14) 55504
C(3) H(5) 2.937(14) .
C(3) H(6) 2.947(15) .
C(3) H(7) 0.895(15) .
C(3) H(8) 0.905(15) .
C(3) H(9) 0.922(15) .
C(3) H(17) 3.570 65703
C(3) H(22) 3.357(11) 65703
C(3) H(29) 3.266 75703
C(4) H(1) 3.255 45404
C(4) H(2) 3.342 45404
C(4) H(13) 3.516 65603
C(4) H(14) 3.137 65603
C(4) H(35) 2.871(15) .
C(4) H(38) 3.392 45404
C(5) H(11) 3.395 65603
C(5) H(12) 3.211 65603
C(5) H(23) 3.145(10) .
C(6) H(2) 3.550 45404
C(6) H(21) 3.507(13) 65703
C(6) H(22) 3.529(13) 65703
C(6) H(23) 3.387(9) .
C(6) H(26) 3.3209(17) 65603
C(7) H(4) 3.375(13) .
C(7) H(6) 3.081(12) .
C(7) H(19) 2.674(8) .
C(7) H(23) 2.663(11) .
C(7) H(24) 2.678(11) .
C(7) H(25) 2.997(10) .
C(7) H(32) 2.950(9) .
C(8) H(6) 3.126(12) .
C(8) H(7) 3.170(17) .
C(8) H(19) 2.007(8) .
C(8) H(20) 3.267(12) .
C(8) H(22) 3.263(14) .
C(8) H(23) 2.014(10) .
C(8) H(24) 2.709(11) .
C(8) H(25) 3.319(11) .
C(9) H(6) 2.943(13) .
C(9) H(6) 3.459(15) 75703
C(9) H(7) 3.518(17) .
C(9) H(19) 0.921(10) .
C(9) H(19) 3.264(9) 75703
C(9) H(20) 2.016(12) .
C(9) H(21) 3.161(13) .
C(9) H(23) 3.210(9) .
C(9) H(24) 2.615(11) .
C(9) H(25) 2.958(11) .
C(9) H(25) 2.998(8) 75703
C(9) H(33) 3.367 64602
C(10) H(4) 3.486(15) 75703
C(10) H(19) 1.999(10) .
C(10) H(20) 0.952(12) .
C(10) H(21) 1.941(13) .
C(10) H(22) 3.200(13) .
C(10) H(25) 3.166(8) 75703
C(10) H(33) 3.228 64602
C(10) H(37) 3.472 75703
C(11) H(17) 3.183 65703
C(11) H(18) 3.347 65703
C(11) H(19) 3.206(10) .
C(11) H(20) 2.030(13) .
C(11) H(21) 0.866(12) .
C(11) H(22) 2.003(12) .
C(11) H(23) 3.237(9) .
C(11) H(33) 3.392 64602
C(11) H(39) 3.187(11) 64602
C(12) H(7) 3.483(15) .
C(12) H(8) 3.342(13) 65703
C(12) H(17) 3.052 65703
C(12) H(20) 3.230(13) .
C(12) H(21) 1.968(11) .
C(12) H(22) 0.934(13) .
C(12) H(23) 2.025(9) .
C(12) H(39) 3.345(11) 64602
C(13) H(7) 3.112(15) .
C(13) H(19) 3.197(9) .
C(13) H(21) 3.175(11) .
C(13) H(22) 2.019(13) .
C(13) H(23) 0.944(9) .
C(14) H(4) 3.554(14) .
C(14) H(6) 3.571(14) .
C(14) H(19) 2.869(8) .
C(14) H(20) 3.509(12) 75703
C(14) H(24) 2.087(10) .
C(14) H(25) 2.097(9) .
C(14) H(32) 2.856(9) .
C(15) H(5) 3.533(12) 75703
C(15) H(6) 3.144(12) 75703
C(15) H(19) 2.602(10) .
C(15) H(19) 3.461(8) 75703
C(15) H(20) 3.513(12) 75703
C(15) H(24) 0.932(10) .
C(15) H(25) 0.973(8) .
C(15) H(34) 3.519 64602
C(16) H(24) 2.084(11) .
C(16) H(25) 2.072(9) .
C(16) H(41) 3.521(16) .
C(17) H(1) 3.053 64602
C(17) H(3) 3.375 64602
C(17) H(12) 3.229 65603
C(17) H(16) 3.460 65603
C(17) H(24) 2.589(11) .
C(17) H(25) 3.258(9) .
C(17) H(34) 3.177 64602
C(18) H(24) 3.051(12) .
C(18) H(25) 2.500(11) .
C(18) H(41) 3.433(15) .
C(19) H(4) 3.447(14) .
C(19) H(32) 0.967(11) .
C(19) H(35) 2.136(13) .
C(19) H(39) 2.387(12) .
C(19) H(42) 3.370(18) .
C(20) H(5) 3.404(12) 45404
C(20) H(24) 3.252(10) 65602
C(20) H(32) 2.033(9) .
C(20) H(35) 1.016(14) .
C(20) H(39) 2.607(12) .
C(21) H(4) 3.200(15) .
C(21) H(15) 3.522 65602
C(21) H(20) 3.565(12) 75703
C(21) H(32) 2.019(9) .
C(21) H(35) 3.401(13) .
C(21) H(39) 2.764(10) .
C(21) H(42) 2.965(19) .
C(22) H(32) 3.284(11) .
C(22) H(35) 3.155(17) .
C(22) H(39) 0.925(11) .
C(22) H(40) 1.968(17) .
C(22) H(41) 2.033(16) .
C(22) H(42) 2.192(15) .
C(23) H(3) 2.831 55404
C(23) H(39) 1.942(11) .
C(23) H(40) 0.942(17) .
C(23) H(41) 0.916(15) .
C(23) H(42) 1.090(15) .
C(24) H(21) 3.474(11) 65602
C(24) H(35) 3.463(18) .
C(24) H(39) 2.025(10) .
C(24) H(40) 2.638(14) .
C(24) H(41) 2.670(14) .
C(24) H(42) 3.476(14) .
B(1) H(20) 3.506(12) 75703
B(1) H(24) 3.203(10) .
B(1) H(25) 2.902(8) .
B(1) H(32) 2.524(10) .
B(1) H(39) 3.227(11) .
B(1) H(41) 3.006(18) .
B(1) H(42) 3.306(17) .
H(1) C(4) 3.255 55504
H(1) C(17) 3.053 65602
H(1) H(4) 2.893 .
H(1) H(5) 3.183 .
H(1) H(10) 2.818 55504
H(1) H(12) 2.814 55504
H(1) H(18) 3.546 55504
H(1) H(26) 3.192 65602
H(1) H(27) 2.602 65602
H(1) H(28) 2.881 65602
H(1) H(32) 2.969 .
H(2) Cl(1) 3.430 55504
H(2) C(4) 3.342 55504
H(2) C(6) 3.550 55504
H(2) H(4) 3.153 .
H(2) H(5) 2.645 .
H(2) H(8) 3.160 .
H(2) H(9) 2.710 .
H(2) H(10) 2.717 55504
H(2) H(12) 3.219 55504
H(2) H(18) 2.718 55504
H(2) H(27) 3.563 65602
H(2) H(42) 3.482 45504
H(3) C(17) 3.375 65602
H(3) C(23) 2.831 45504
H(3) H(8) 2.871 .
H(3) H(9) 3.184 .
H(3) H(18) 3.575 55504
H(3) H(26) 3.394 65602
H(3) H(27) 2.659 65602
H(3) H(40) 2.315 45504
H(3) H(41) 2.939 45504
H(3) H(42) 2.823 45504
H(4) P(1) 2.273(15) .
H(4) C(1) 2.999(15) .
H(4) C(2) 0.895(17) .
H(4) C(7) 3.375(13) .
H(4) C(10) 3.486(15) 75703
H(4) C(14) 3.554(14) .
H(4) C(19) 3.447(14) .
H(4) C(21) 3.200(15) .
H(4) H(1) 2.893 .
H(4) H(2) 3.153 .
H(4) H(5) 1.54(2) .
H(4) H(6) 1.47(2) .
H(4) H(10) 3.320 55504
H(4) H(19) 3.224(16) 75703
H(4) H(20) 2.93(2) 75703
H(4) H(32) 2.783(16) .
H(4) H(35) 3.206(19) 55504
H(4) H(37) 2.747 .
H(4) H(38) 3.065 .
H(5) Cl(1) 3.558(14) 55504
H(5) P(1) 2.341(11) .
H(5) C(1) 2.909(12) .
H(5) C(2) 0.964(14) .
H(5) C(3) 2.937(14) .
H(5) C(15) 3.533(12) 75703
H(5) C(20) 3.404(12) 55504
H(5) H(1) 3.183 .
H(5) H(2) 2.645 .
H(5) H(4) 1.54(2) .
H(5) H(6) 1.421(19) .
H(5) H(7) 3.12(2) .
H(5) H(9) 2.72(2) .
H(5) H(10) 3.155 55504
H(5) H(24) 3.111(15) 75703
H(5) H(25) 3.108(15) 75703
H(5) H(29) 2.849 75703
H(5) H(33) 3.524 55504
H(5) H(34) 3.177 55504
H(5) H(35) 2.93(2) 55504
H(6) P(1) 2.282(13) .
H(6) C(1) 3.585(13) .
H(6) C(2) 0.886(13) .
H(6) C(3) 2.947(15) .
H(6) C(7) 3.081(12) .
H(6) C(8) 3.126(12) .
H(6) C(9) 2.943(13) .
H(6) C(9) 3.459(15) 75703
H(6) C(14) 3.571(14) .
H(6) C(15) 3.144(12) 75703
H(6) H(4) 1.47(2) .
H(6) H(5) 1.421(19) .
H(6) H(7) 2.77(2) .
H(6) H(9) 3.08(2) .
H(6) H(19) 2.685(16) .
H(6) H(19) 2.758(18) 75703
H(6) H(20) 3.51(2) 75703
H(6) H(24) 2.947(15) 75703
H(6) H(25) 2.414(15) 75703
H(6) H(29) 2.882 75703
H(7) Pd(1) 3.503(16) .
H(7) P(1) 2.226(16) .
H(7) C(1) 3.591(15) .
H(7) C(2) 2.929(17) .
H(7) C(3) 0.895(15) .
H(7) C(8) 3.170(17) .
H(7) C(9) 3.518(17) .
H(7) C(12) 3.483(15) .
H(7) C(13) 3.112(15) .
H(7) H(5) 3.12(2) .
H(7) H(6) 2.77(2) .
H(7) H(8) 1.52(2) .
H(7) H(9) 1.46(2) .
H(7) H(17) 2.945 65703
H(7) H(22) 3.527(18) 65703
H(7) H(23) 3.319(17) .
H(7) H(29) 2.909 75703
H(8) Pd(1) 3.492(16) .
H(8) P(1) 2.273(17) .
H(8) C(1) 2.991(15) .
H(8) C(3) 0.905(15) .
H(8) C(12) 3.342(13) 65703
H(8) H(2) 3.160 .
H(8) H(3) 2.871 .
H(8) H(7) 1.52(2) .
H(8) H(9) 1.472(19) .
H(8) H(17) 3.593 65703
H(8) H(22) 2.637(17) 65703
H(8) H(23) 3.359(17) 65703
H(8) H(40) 3.333(19) 45504
H(8) H(42) 3.39(2) 45504
H(9) P(1) 2.314(18) .
H(9) C(1) 2.934(16) .
H(9) C(2) 2.925(19) .
H(9) C(3) 0.922(15) .
H(9) H(2) 2.710 .
H(9) H(3) 3.184 .
H(9) H(5) 2.72(2) .
H(9) H(6) 3.08(2) .
H(9) H(7) 1.46(2) .
H(9) H(8) 1.472(19) .
H(9) H(29) 2.801 75703
H(9) H(43) 3.188 55601
H(10) C(1) 3.187 45404
H(10) C(2) 3.578 45404
H(10) H(1) 2.818 45404
H(10) H(2) 2.717 45404
H(10) H(4) 3.320 45404
H(10) H(5) 3.155 45404
H(10) H(35) 2.264 .
H(10) H(38) 3.254 45404
H(11) C(5) 3.395 65603
H(11) H(13) 3.408 65603
H(11) H(14) 2.626 65603
H(11) H(35) 2.718 .
H(11) H(38) 3.381 45404
H(12) C(1) 3.447 45404
H(12) C(5) 3.211 65603
H(12) C(17) 3.229 65603
H(12) H(1) 2.814 45404
H(12) H(2) 3.219 45404
H(12) H(13) 2.797 65603
H(12) H(14) 2.809 65603
H(12) H(26) 2.949 65603
H(12) H(28) 2.706 65603
H(12) H(38) 2.990 45404
H(13) C(4) 3.516 65603
H(13) H(11) 3.408 65603
H(13) H(12) 2.797 65603
H(13) H(14) 3.270 65603
H(13) H(24) 3.403 .
H(13) H(38) 3.514 64602
H(14) C(4) 3.137 65603
H(14) H(11) 2.626 65603
H(14) H(12) 2.809 65603
H(14) H(13) 3.270 65603
H(14) H(14) 3.208 65603
H(14) H(38) 3.586 64602
H(14) H(44) 3.279 65603
H(14) H(45) 3.501 65603
H(15) C(21) 3.522 64602
H(15) H(23) 2.521 .
H(15) H(36) 2.965 64602
H(15) H(38) 3.190 64602
H(16) C(17) 3.460 65603
H(16) H(26) 2.567 65603
H(16) H(31) 3.322 45501
H(16) H(44) 3.319 65603
H(17) C(3) 3.570 65703
H(17) C(11) 3.183 65703
H(17) C(12) 3.052 65703
H(17) H(7) 2.945 65703
H(17) H(8) 3.593 65703
H(17) H(21) 3.182 65703
H(17) H(22) 2.889 65703
H(17) H(23) 2.828 .
H(17) H(31) 3.576 45501
H(18) C(1) 3.434 45404
H(18) C(11) 3.347 65703
H(18) H(1) 3.546 45404
H(18) H(2) 2.718 45404
H(18) H(3) 3.575 45404
H(18) H(21) 2.942 65703
H(18) H(22) 3.457 65703
H(18) H(26) 3.293 65603
H(18) H(31) 3.598 45501
H(19) C(2) 3.486(8) .
H(19) C(2) 3.362(9) 75703
H(19) C(7) 2.674(8) .
H(19) C(8) 2.007(8) .
H(19) C(9) 0.921(10) .
H(19) C(9) 3.264(9) 75703
H(19) C(10) 1.999(10) .
H(19) C(11) 3.206(10) .
H(19) C(13) 3.197(9) .
H(19) C(14) 2.869(8) .
H(19) C(15) 2.602(10) .
H(19) C(15) 3.461(8) 75703
H(19) H(4) 3.224(16) 75703
H(19) H(6) 2.685(16) .
H(19) H(6) 2.758(17) 75703
H(19) H(19) 2.386(12) 75703
H(19) H(20) 2.278(16) .
H(19) H(24) 2.374(14) .
H(19) H(25) 2.280(15) .
H(19) H(25) 2.592(12) 75703
H(20) C(8) 3.267(12) .
H(20) C(9) 2.016(12) .
H(20) C(10) 0.952(12) .
H(20) C(11) 2.030(13) .
H(20) C(12) 3.230(13) .
H(20) C(14) 3.509(12) 75703
H(20) C(15) 3.513(12) 75703
H(20) C(21) 3.565(12) 75703
H(20) B(1) 3.506(12) 75703
H(20) H(4) 2.93(2) 75703
H(20) H(6) 3.51(2) 75703
H(20) H(19) 2.278(16) .
H(20) H(21) 2.286(19) .
H(20) H(25) 2.857(14) 75703
H(20) H(31) 3.349(14) 75703
H(20) H(33) 3.570 64602
H(20) H(37) 2.641 75703
H(20) H(42) 3.45(2) 75703
H(21) Cl(1) 3.307(13) 65703
H(21) C(6) 3.507(13) 65703
H(21) C(9) 3.161(13) .
H(21) C(10) 1.941(13) .
H(21) C(11) 0.866(12) .
H(21) C(12) 1.968(11) .
H(21) C(13) 3.175(11) .
H(21) C(24) 3.474(11) 64602
H(21) H(17) 3.182 65703
H(21) H(18) 2.942 65703
H(21) H(20) 2.286(19) .
H(21) H(22) 2.284(15) .
H(21) H(39) 3.126(16) 64602
H(21) H(43) 2.981 64602
H(21) H(45) 3.357 64602
H(22) Pd(1) 3.447(14) 65703
H(22) Cl(1) 3.053(13) 65703
H(22) C(3) 3.357(11) 65703
H(22) C(6) 3.529(13) 65703
H(22) C(8) 3.263(14) .
H(22) C(10) 3.200(13) .
H(22) C(11) 2.003(12) .
H(22) C(12) 0.934(13) .
H(22) C(13) 2.019(13) .
H(22) H(7) 3.527(18) 65703
H(22) H(8) 2.637(17) 65703
H(22) H(17) 2.889 65703
H(22) H(18) 3.457 65703
H(22) H(21) 2.284(15) .
H(22) H(23) 2.323(16) .
H(22) H(23) 3.228(17) 65703
H(22) H(39) 3.449(17) 64602
H(22) H(40) 3.420(18) 64602
H(23) Pd(1) 2.789(10) .
H(23) P(2) 3.016(10) .
H(23) C(5) 3.145(10) .
H(23) C(6) 3.387(9) .
H(23) C(7) 2.663(11) .
H(23) C(8) 2.014(10) .
H(23) C(9) 3.210(9) .
H(23) C(11) 3.237(9) .
H(23) C(12) 2.025(9) .
H(23) C(13) 0.944(9) .
H(23) H(7) 3.319(17) .
H(23) H(8) 3.359(17) 65703
H(23) H(15) 2.521 .
H(23) H(17) 2.828 .
H(23) H(22) 2.323(16) .
H(23) H(22) 3.228(17) 65703
H(24) O(1) 3.120(11) .
H(24) C(2) 3.451(9) 75703
H(24) C(7) 2.678(11) .
H(24) C(8) 2.709(11) .
H(24) C(9) 2.615(11) .
H(24) C(14) 2.087(10) .
H(24) C(15) 0.932(10) .
H(24) C(16) 2.084(11) .
H(24) C(17) 2.589(11) .
H(24) C(18) 3.051(12) .
H(24) C(20) 3.252(10) 64602
H(24) B(1) 3.203(10) .
H(24) H(5) 3.111(15) 75703
H(24) H(6) 2.947(15) 75703
H(24) H(13) 3.403 .
H(24) H(19) 2.374(14) .
H(24) H(25) 1.483(13) .
H(24) H(26) 3.465(10) .
H(24) H(27) 2.854 .
H(24) H(28) 2.366 .
H(24) H(29) 2.894 .
H(24) H(33) 2.973 64602
H(24) H(34) 2.695 64602
H(25) O(1) 2.892(9) .
H(25) C(2) 3.186(8) 75703
H(25) C(7) 2.997(10) .
H(25) C(8) 3.319(11) .
H(25) C(9) 2.958(11) .
H(25) C(9) 2.998(8) 75703
H(25) C(10) 3.166(8) 75703
H(25) C(14) 2.097(9) .
H(25) C(15) 0.973(8) .
H(25) C(16) 2.072(9) .
H(25) C(17) 3.258(9) .
H(25) C(18) 2.500(11) .
H(25) B(1) 2.902(8) .
H(25) H(5) 3.108(15) 75703
H(25) H(6) 2.414(15) 75703
H(25) H(19) 2.280(15) .
H(25) H(19) 2.592(12) 75703
H(25) H(20) 2.857(14) 75703
H(25) H(24) 1.483(13) .
H(25) H(27) 3.517 .
H(25) H(28) 3.398 .
H(25) H(29) 2.284 .
H(25) H(30) 3.395 .
H(25) H(31) 2.718(11) .
H(26) C(6) 3.3209(17) 65603
H(26) H(1) 3.192 64602
H(26) H(3) 3.394 64602
H(26) H(12) 2.949 65603
H(26) H(16) 2.567 65603
H(26) H(18) 3.293 65603
H(26) H(24) 3.465(10) .
H(27) C(1) 3.052 64602
H(27) H(1) 2.602 64602
H(27) H(2) 3.563 64602
H(27) H(3) 2.659 64602
H(27) H(24) 2.854 .
H(27) H(25) 3.517 .
H(27) H(34) 2.802 64602
H(27) H(40) 3.466 75603
H(27) H(41) 3.334 75603
H(28) H(1) 2.881 64602
H(28) H(12) 2.706 65603
H(28) H(24) 2.366 .
H(28) H(25) 3.398 .
H(28) H(34) 2.765 64602
H(28) H(38) 3.136 64602
H(29) C(2) 3.313 75703
H(29) C(3) 3.266 75703
H(29) H(5) 2.849 75703
H(29) H(6) 2.882 75703
H(29) H(7) 2.909 75703
H(29) H(9) 2.801 75703
H(29) H(24) 2.894 .
H(29) H(25) 2.284 .
H(30) H(25) 3.395 .
H(30) H(30) 3.295 75603
H(30) H(41) 2.930 75603
H(30) H(43) 3.527 75603
H(30) H(44) 3.353 75603
H(31) H(16) 3.322 65501
H(31) H(17) 3.576 65501
H(31) H(18) 3.598 65501
H(31) H(20) 3.349(14) 75703
H(31) H(25) 2.718(11) .
H(31) H(41) 2.796(15) .
H(31) H(42) 3.505(15) .
H(32) Pd(1) 2.534(10) .
H(32) P(1) 3.009(11) .
H(32) N(1) 1.971(11) .
H(32) C(1) 3.469(11) .
H(32) C(2) 3.301(9) .
H(32) C(7) 2.950(9) .
H(32) C(14) 2.856(9) .
H(32) C(19) 0.967(11) .
H(32) C(20) 2.033(9) .
H(32) C(21) 2.019(9) .
H(32) C(22) 3.284(11) .
H(32) B(1) 2.524(10) .
H(32) H(1) 2.969 .
H(32) H(4) 2.783(16) .
H(32) H(33) 2.803 .
H(32) H(34) 2.303 .
H(32) H(35) 2.481(16) .
H(32) H(36) 2.788(10) .
H(32) H(37) 2.307 .
H(32) H(38) 2.292 .
H(32) H(39) 3.313(16) .
H(33) C(9) 3.367 65602
H(33) C(10) 3.228 65602
H(33) C(11) 3.392 65602
H(33) H(5) 3.524 45404
H(33) H(20) 3.570 65602
H(33) H(24) 2.973 65602
H(33) H(32) 2.803 .
H(33) H(35) 1.484 .
H(33) H(39) 2.130 .
H(34) C(15) 3.519 65602
H(34) C(17) 3.177 65602
H(34) H(5) 3.177 45404
H(34) H(24) 2.695 65602
H(34) H(27) 2.802 65602
H(34) H(28) 2.765 65602
H(34) H(32) 2.303 .
H(34) H(35) 1.663 .
H(34) H(39) 3.432 .
H(35) Pd(1) 3.537(16) .
H(35) Cl(1) 3.469(18) .
H(35) N(1) 2.657(15) .
H(35) C(2) 3.493(14) 45404
H(35) C(4) 2.871(15) .
H(35) C(19) 2.136(13) .
H(35) C(20) 1.016(14) .
H(35) C(21) 3.401(13) .
H(35) C(22) 3.155(17) .
H(35) C(24) 3.463(18) .
H(35) H(4) 3.206(19) 45404
H(35) H(5) 2.93(2) 45404
H(35) H(10) 2.264 .
H(35) H(11) 2.718 .
H(35) H(32) 2.481(16) .
H(35) H(33) 1.484 .
H(35) H(34) 1.663 .
H(35) H(36) 3.588(14) .
H(35) H(39) 2.90(2) .
H(35) H(45) 2.875 .
H(36) H(15) 2.965 65602
H(36) H(32) 2.788(10) .
H(36) H(35) 3.588(14) .
H(36) H(39) 2.310(10) .
H(36) H(40) 3.487(17) .
H(36) H(42) 2.589(18) .
H(37) C(10) 3.472 75703
H(37) H(4) 2.747 .
H(37) H(20) 2.641 75703
H(37) H(32) 2.307 .
H(37) H(39) 3.219 .
H(37) H(42) 2.693 .
H(37) H(45) 3.243 55504
H(38) C(4) 3.392 55504
H(38) H(4) 3.065 .
H(38) H(10) 3.254 55504
H(38) H(11) 3.381 55504
H(38) H(12) 2.990 55504
H(38) H(13) 3.514 65602
H(38) H(14) 3.586 65602
H(38) H(15) 3.190 65602
H(38) H(28) 3.136 65602
H(38) H(32) 2.292 .
H(38) H(39) 3.545 .
H(38) H(45) 3.585 55504
H(39) N(1) 1.944(11) .
H(39) C(11) 3.187(11) 65602
H(39) C(12) 3.345(11) 65602
H(39) C(19) 2.387(12) .
H(39) C(20) 2.607(12) .
H(39) C(21) 2.764(10) .
H(39) C(22) 0.925(11) .
H(39) C(23) 1.942(11) .
H(39) C(24) 2.025(10) .
H(39) B(1) 3.227(11) .
H(39) H(21) 3.126(16) 65602
H(39) H(22) 3.449(17) 65602
H(39) H(32) 3.313(16) .
H(39) H(33) 2.130 .
H(39) H(34) 3.432 .
H(39) H(35) 2.90(2) .
H(39) H(36) 2.310(10) .
H(39) H(37) 3.219 .
H(39) H(38) 3.545 .
H(39) H(40) 2.13(2) .
H(39) H(41) 2.699(19) .
H(39) H(42) 2.400(18) .
H(39) H(43) 2.364 .
H(39) H(44) 2.775 .
H(39) H(45) 2.280 .
H(40) Cl(1) 2.943(17) 55404
H(40) N(1) 3.252(18) .
H(40) C(1) 3.246(16) 55404
H(40) C(22) 1.968(17) .
H(40) C(23) 0.942(17) .
H(40) C(24) 2.638(14) .
H(40) H(3) 2.315 55404
H(40) H(8) 3.333(19) 55404
H(40) H(22) 3.420(18) 65602
H(40) H(27) 3.466 75603
H(40) H(36) 3.487(17) .
H(40) H(39) 2.13(2) .
H(40) H(41) 1.51(2) .
H(40) H(42) 1.70(2) .
H(40) H(43) 2.396 .
H(40) H(44) 3.082 .
H(40) H(45) 3.423 .
H(41) O(1) 2.449(17) .
H(41) N(1) 2.807(18) .
H(41) C(16) 3.521(16) .
H(41) C(18) 3.433(15) .
H(41) C(22) 2.033(16) .
H(41) C(23) 0.916(15) .
H(41) C(24) 2.670(14) .
H(41) B(1) 3.006(18) .
H(41) H(3) 2.939 55404
H(41) H(27) 3.334 75603
H(41) H(30) 2.930 75603
H(41) H(31) 2.796(15) .
H(41) H(39) 2.699(19) .
H(41) H(40) 1.51(2) .
H(41) H(42) 1.61(2) .
H(41) H(43) 2.771 .
H(41) H(44) 2.647 .
H(41) H(45) 3.569 .
H(42) O(1) 3.361(15) .
H(42) N(1) 2.719(17) .
H(42) C(1) 3.559(19) 55404
H(42) C(19) 3.370(18) .
H(42) C(21) 2.965(19) .
H(42) C(22) 2.192(15) .
H(42) C(23) 1.090(15) .
H(42) C(24) 3.476(14) .
H(42) B(1) 3.306(17) .
H(42) H(2) 3.482 55404
H(42) H(3) 2.823 55404
H(42) H(8) 3.39(2) 55404
H(42) H(20) 3.45(2) 75703
H(42) H(31) 3.505(15) .
H(42) H(36) 2.589(18) .
H(42) H(37) 2.693 .
H(42) H(39) 2.400(18) .
H(42) H(40) 1.70(2) .
H(42) H(41) 1.61(2) .
H(43) Cl(1) 3.572 55404
H(43) H(9) 3.188 55401
H(43) H(21) 2.981 65602
H(43) H(30) 3.527 75603
H(43) H(39) 2.364 .
H(43) H(40) 2.396 .
H(43) H(41) 2.771 .
H(44) H(14) 3.279 65603
H(44) H(16) 3.319 65603
H(44) H(30) 3.353 75603
H(44) H(39) 2.775 .
H(44) H(40) 3.082 .
H(44) H(41) 2.647 .
H(45) H(14) 3.501 65603
H(45) H(21) 3.357 65602
H(45) H(35) 2.875 .
H(45) H(37) 3.243 45404
H(45) H(38) 3.585 45404
H(45) H(39) 2.280 .
H(45) H(40) 3.423 .
H(45) H(41) 3.569 .

loop_
_geom_torsion_atom_site_label_1
_geom_torsion_atom_site_label_2
_geom_torsion_atom_site_label_3
_geom_torsion_atom_site_label_4
_geom_torsion
Cl(1) Pd(1) P(1) C(1) -29.71(5)
Cl(1) Pd(1) P(1) C(2) -152.07(6)
Cl(1) Pd(1) P(1) C(3) 87.72(7)
Cl(1) Pd(1) P(2) C(4) 67.38(5)
Cl(1) Pd(1) P(2) C(5) -171.18(6)
Cl(1) Pd(1) P(2) C(6) -49.38(5)
Cl(1) Pd(1) C(7) C(8) -150.1(3)
Cl(1) Pd(1) C(7) C(14) 28.2(4)
P(1) Pd(1) P(2) C(4) 164.42(8)
P(1) Pd(1) P(2) C(5) -74.14(10)
P(1) Pd(1) P(2) C(6) 47.66(9)
P(2) Pd(1) P(1) C(1) -126.38(8)
P(2) Pd(1) P(1) C(2) 111.26(10)
P(2) Pd(1) P(1) C(3) -8.95(11)
P(1) Pd(1) C(7) C(8) 74.46(5)
P(1) Pd(1) C(7) C(14) -107.32(7)
C(7) Pd(1) P(1) C(1) 147.56(6)
C(7) Pd(1) P(1) C(2) 25.20(7)
C(7) Pd(1) P(1) C(3) -95.01(8)
P(2) Pd(1) C(7) C(8) -97.43(5)
P(2) Pd(1) C(7) C(14) 80.79(7)
C(7) Pd(1) P(2) C(4) -109.52(6)
C(7) Pd(1) P(2) C(5) 11.92(7)
C(7) Pd(1) P(2) C(6) 133.72(6)
C(16) O(1) B(1) N(1) 167.63(8)
C(16) O(1) B(1) C(14) -10.43(11)
B(1) O(1) C(16) C(15) -4.06(11)
B(1) O(1) C(16) C(17) 117.65(11)
B(1) O(1) C(16) C(18) -124.09(10)
C(19) N(1) C(22) C(23) 107.23(14)
C(19) N(1) C(22) C(24) -124.19(11)
C(22) N(1) C(19) C(20) 59.84(14)
C(22) N(1) C(19) C(21) -66.75(12)
C(19) N(1) B(1) O(1) -167.45(9)
C(19) N(1) B(1) C(14) 9.91(18)
B(1) N(1) C(19) C(20) -130.95(12)
B(1) N(1) C(19) C(21) 102.46(12)
C(22) N(1) B(1) O(1) 1.09(14)
C(22) N(1) B(1) C(14) 178.45(11)
B(1) N(1) C(22) C(23) -62.15(15)
B(1) N(1) C(22) C(24) 66.43(15)
Pd(1) C(7) C(8) C(9) -140.57(8)
Pd(1) C(7) C(8) C(13) 36.65(12)
Pd(1) C(7) C(14) C(15) -171.97(6)
Pd(1) C(7) C(14) B(1) -4.02(15)
C(8) C(7) C(14) C(15) 6.04(14)
C(8) C(7) C(14) B(1) 173.99(9)
C(14) C(7) C(8) C(9) 41.20(14)
C(14) C(7) C(8) C(13) -141.58(10)
C(7) C(8) C(9) C(10) 178.58(10)
C(7) C(8) C(13) C(12) -179.72(11)
C(9) C(8) C(13) C(12) -2.34(17)
C(13) C(8) C(9) C(10) 1.20(16)
C(8) C(9) C(10) C(11) 0.65(18)
C(9) C(10) C(11) C(12) -1.42(19)
C(10) C(11) C(12) C(13) 0.3(2)
C(11) C(12) C(13) C(8) 1.7(2)
C(7) C(14) C(15) C(16) 149.48(9)
C(7) C(14) B(1) O(1) -149.81(10)
C(7) C(14) B(1) N(1) 32.68(19)
C(15) C(14) B(1) O(1) 19.92(9)
C(15) C(14) B(1) N(1) -157.59(11)
B(1) C(14) C(15) C(16) -21.96(9)
C(14) C(15) C(16) O(1) 17.27(10)
C(14) C(15) C(16) C(17) -101.13(10)
C(14) C(15) C(16) C(18) 133.83(9)
